data_4131917
loop_
_publ_author_name
'Wolf, Benjamin M.'
'Stuhl, Christoph'
'Maichle-M\"ossmer, C\"acilia'
'Anwander, Reiner'

_publ_section_title
;
 Dimethylcalcium.
;
_journal_issue 6
_journal_name_full 'Journal of the American Chemical Society'
_journal_page_first 2373
_journal_page_last 2383
_journal_paper_doi 10.1021/jacs.7b12984
_journal_volume 140
_journal_year 2018
_chemical_formula_sum 'C30 H53 B Ca N6 O'
_chemical_formula_weight 564.67
_space_group_crystal_system monoclinic
_space_group_IT_number 14
_space_group_name_Hall '-P 2yn'
_space_group_name_H-M_alt 'P 1 21/n 1'
_atom_sites_solution_hydrogens mixed
_audit_creation_method SHELXL-2014/7
_cell_angle_alpha 90
_cell_angle_beta 101.3600(10)
_cell_angle_gamma 90
_cell_formula_units_Z 8
_cell_length_a 22.2039(17)
_cell_length_b 12.3521(9)
_cell_length_c 27.028(2)
_cell_measurement_reflns_used 667
_cell_measurement_temperature 100(2)
_cell_measurement_theta_max 29.86
_cell_measurement_theta_min 3.3345
_cell_volume 7267.6(9)
_computing_cell_refinement 'SAINT V8.37A (Bruker AXS Inc., 2015)'
_computing_data_collection 'Bruker Apex3'
_computing_data_reduction 'SAINT V8.37A (Bruker AXS Inc., 2015)'
_computing_molecular_graphics 'Bruker SHELXTL'
_computing_publication_material 'Bruker SHELXTL'
_computing_structure_refinement 'SHELXL-2014/7 (Sheldrick, 2014)'
_computing_structure_solution 'XT, VERSION 2014/5'
_diffrn_ambient_temperature 100(2)
_diffrn_measured_fraction_theta_full 0.999
_diffrn_measured_fraction_theta_max 0.999
_diffrn_measurement_device_type 'Smart Apex III Duo'
_diffrn_measurement_method omega/phi-scans
_diffrn_radiation_type MoK\a
_diffrn_radiation_wavelength 0.71073
_diffrn_reflns_av_R_equivalents 0.0515
_diffrn_reflns_av_unetI/netI 0.0280
_diffrn_reflns_Laue_measured_fraction_full 0.999
_diffrn_reflns_Laue_measured_fraction_max 0.999
_diffrn_reflns_limit_h_max 28
_diffrn_reflns_limit_h_min -28
_diffrn_reflns_limit_k_max 16
_diffrn_reflns_limit_k_min -16
_diffrn_reflns_limit_l_max 35
_diffrn_reflns_limit_l_min -35
_diffrn_reflns_number 133703
_diffrn_reflns_point_group_measured_fraction_full 0.999
_diffrn_reflns_point_group_measured_fraction_max 0.999
_diffrn_reflns_theta_full 25.242
_diffrn_reflns_theta_max 27.483
_diffrn_reflns_theta_min 1.896
_diffrn_source Imus-tube
_exptl_absorpt_coefficient_mu 0.201
_exptl_absorpt_correction_T_max 0.7458
_exptl_absorpt_correction_T_min 0.6337
_exptl_absorpt_correction_type numerical
_exptl_absorpt_process_details sadabs
_exptl_crystal_colour colorless
_exptl_crystal_density_diffrn 1.032
_exptl_crystal_description plate
_exptl_crystal_F_000 2464
_exptl_crystal_size_max 0.596
_exptl_crystal_size_mid 0.357
_exptl_crystal_size_min 0.220
_refine_diff_density_max 1.117
_refine_diff_density_min -0.618
_refine_diff_density_rms 0.050
_refine_ls_extinction_method none
_refine_ls_goodness_of_fit_ref 1.027
_refine_ls_hydrogen_treatment mixed
_refine_ls_matrix_type full
_refine_ls_number_parameters 738
_refine_ls_number_reflns 16634
_refine_ls_number_restraints 0
_refine_ls_restrained_S_all 1.027
_refine_ls_R_factor_all 0.0577
_refine_ls_R_factor_gt 0.0462
_refine_ls_shift/su_max 0.001
_refine_ls_shift/su_mean 0.000
_refine_ls_structure_factor_coef Fsqd
_refine_ls_weighting_details 'w=1/[\s^2^(Fo^2^)+(0.0557P)^2^+4.9660P] where P=(Fo^2^+2Fc^2^)/3'
_refine_ls_weighting_scheme calc
_refine_ls_wR_factor_gt 0.1162
_refine_ls_wR_factor_ref 0.1240
_reflns_Friedel_coverage 0.000
_reflns_number_gt 13859
_reflns_number_total 16634
_reflns_threshold_expression 'I > 2\s(I)'
_cod_data_source_file ja7b12984_si_002.cif
_cod_data_source_block 5b_mo_bw382a_2_0m_sq
_cod_original_cell_volume 7267.7(9)
_cod_original_sg_symbol_H-M 'P 21/n'
_cod_database_code 4131917
_shelx_shelxl_version_number 2014/7
_shelx_space_group_comment
;
The symmetry employed for this shelxl refinement is uniquely defined
by the following loop, which should always be used as a source of
symmetry information in preference to the above space-group names.
They are only intended as comments.
;
_shelx_estimated_absorpt_t_min 0.890
_shelx_estimated_absorpt_t_max 0.957

loop_
_space_group_symop_operation_xyz
'x, y, z'
'-x+1/2, y+1/2, -z+1/2'
'-x, -y, -z'
'x-1/2, -y-1/2, z-1/2'

loop_
_atom_site_label
_atom_site_type_symbol
_atom_site_fract_x
_atom_site_fract_y
_atom_site_fract_z
_atom_site_U_iso_or_equiv
_atom_site_adp_type
_atom_site_occupancy
_atom_site_site_symmetry_order
_atom_site_calc_flag
_atom_site_refinement_flags_posn
_atom_site_refinement_flags_adp
C1 C 0.35012(8) 0.22408(14) 0.99380(7) 0.0272(3) Uani 1 1 d . .
H1 H 0.5328(9) 0.2628(15) 0.9717(7) 0.024(5) Uiso 1 1 d . .
C2 C 0.39152(8) 0.17269(16) 1.03246(7) 0.0309(4) Uani 1 1 d . .
H2A H 0.3828 0.1417 1.0624 0.037 Uiso 1 1 calc R U
H2 H 0.4498(9) 0.5301(15) 0.5982(7) 0.026(5) Uiso 1 1 d . .
C3 C 0.44761(8) 0.17658(15) 1.01792(7) 0.0284(4) Uani 1 1 d . .
C4 C 0.28309(8) 0.25034(16) 0.99182(7) 0.0331(4) Uani 1 1 d . .
C5 C 0.25094(9) 0.15329(19) 1.00991(9) 0.0438(5) Uani 1 1 d . .
H5A H 0.2082 0.1722 1.0104 0.066 Uiso 1 1 calc R U
H5B H 0.2721 0.1331 1.0440 0.066 Uiso 1 1 calc R U
H5C H 0.2518 0.0922 0.9869 0.066 Uiso 1 1 calc R U
C6 C 0.27961(10) 0.34618(19) 1.02679(11) 0.0531(6) Uani 1 1 d . .
H6A H 0.2365 0.3617 1.0275 0.080 Uiso 1 1 calc R U
H6B H 0.2984 0.4098 1.0144 0.080 Uiso 1 1 calc R U
H6C H 0.3016 0.3285 1.0609 0.080 Uiso 1 1 calc R U
C7 C 0.25032(9) 0.2784(2) 0.93807(9) 0.0518(6) Uani 1 1 d . .
H7A H 0.2068 0.2925 0.9377 0.078 Uiso 1 1 calc R U
H7B H 0.2540 0.2175 0.9156 0.078 Uiso 1 1 calc R U
H7C H 0.2692 0.3429 0.9265 0.078 Uiso 1 1 calc R U
C8 C 0.50782(9) 0.13217(18) 1.04471(7) 0.0379(4) Uani 1 1 d . .
H8A H 0.5242 0.0830 1.0222 0.057 Uiso 1 1 calc R U
H8B H 0.5020 0.0926 1.0748 0.057 Uiso 1 1 calc R U
H8C H 0.5368 0.1918 1.0547 0.057 Uiso 1 1 calc R U
C9 C 0.43645(8) 0.51671(14) 0.87766(7) 0.0277(4) Uani 1 1 d . .
C10 C 0.49097(8) 0.55609(15) 0.90697(7) 0.0309(4) Uani 1 1 d . .
H10 H 0.5069 0.6274 0.9065 0.037 Uiso 1 1 calc R U
C11 C 0.51698(8) 0.47112(15) 0.93661(7) 0.0290(4) Uani 1 1 d . .
C12 C 0.38886(9) 0.57535(15) 0.83880(7) 0.0331(4) Uani 1 1 d . .
C13 C 0.32690(10) 0.57697(17) 0.85599(9) 0.0436(5) Uani 1 1 d . .
H13A H 0.2970 0.6185 0.8318 0.065 Uiso 1 1 calc R U
H13B H 0.3321 0.6108 0.8894 0.065 Uiso 1 1 calc R U
H13C H 0.3120 0.5027 0.8578 0.065 Uiso 1 1 calc R U
C14 C 0.40934(11) 0.69251(17) 0.83282(9) 0.0455(5) Uani 1 1 d . .
H14A H 0.3798 0.7283 0.8061 0.068 Uiso 1 1 calc R U
H14B H 0.4500 0.6926 0.8239 0.068 Uiso 1 1 calc R U
H14C H 0.4113 0.7315 0.8647 0.068 Uiso 1 1 calc R U
C15 C 0.38172(10) 0.51866(17) 0.78759(8) 0.0390(4) Uani 1 1 d . .
H15A H 0.3517 0.5579 0.7625 0.059 Uiso 1 1 calc R U
H15B H 0.3675 0.4443 0.7905 0.059 Uiso 1 1 calc R U
H15C H 0.4214 0.5175 0.7769 0.059 Uiso 1 1 calc R U
C16 C 0.57486(8) 0.46960(17) 0.97552(7) 0.0349(4) Uani 1 1 d . .
H16A H 0.5662 0.4421 1.0074 0.052 Uiso 1 1 calc R U
H16B H 0.5914 0.5432 0.9805 0.052 Uiso 1 1 calc R U
H16C H 0.6050 0.4225 0.9642 0.052 Uiso 1 1 calc R U
C17 C 0.47274(8) 0.12753(13) 0.82379(6) 0.0245(3) Uani 1 1 d . .
C18 C 0.53438(8) 0.10089(15) 0.84259(7) 0.0305(4) Uani 1 1 d . .
H18 H 0.5611 0.0619 0.8256 0.037 Uiso 1 1 calc R U
C19 C 0.54832(8) 0.14247(14) 0.89050(7) 0.0274(4) Uani 1 1 d . .
C20 C 0.43546(8) 0.10356(14) 0.77199(7) 0.0281(4) Uani 1 1 d . .
C21 C 0.37384(9) 0.16317(16) 0.76221(7) 0.0347(4) Uani 1 1 d . .
H21A H 0.3524 0.1497 0.7275 0.052 Uiso 1 1 calc R U
H21B H 0.3810 0.2411 0.7672 0.052 Uiso 1 1 calc R U
H21C H 0.3487 0.1370 0.7857 0.052 Uiso 1 1 calc R U
C22 C 0.42363(10) -0.01904(15) 0.76690(8) 0.0368(4) Uani 1 1 d . .
H22A H 0.4013 -0.0354 0.7327 0.055 Uiso 1 1 calc R U
H22B H 0.3992 -0.0421 0.7915 0.055 Uiso 1 1 calc R U
H22C H 0.4630 -0.0577 0.7733 0.055 Uiso 1 1 calc R U
C23 C 0.47219(9) 0.14047(17) 0.73245(7) 0.0360(4) Uani 1 1 d . .
H23A H 0.4496 0.1216 0.6986 0.054 Uiso 1 1 calc R U
H23B H 0.5123 0.1043 0.7387 0.054 Uiso 1 1 calc R U
H23C H 0.4782 0.2190 0.7348 0.054 Uiso 1 1 calc R U
C24 C 0.60820(8) 0.13837(18) 0.92718(8) 0.0385(4) Uani 1 1 d . .
H24A H 0.6215 0.2121 0.9373 0.058 Uiso 1 1 calc R U
H24B H 0.6392 0.1034 0.9113 0.058 Uiso 1 1 calc R U
H24C H 0.6032 0.0969 0.9570 0.058 Uiso 1 1 calc R U
C26 C 0.32378(9) -0.08145(16) 0.92715(8) 0.0379(4) Uani 1 1 d . .
H26A H 0.3065 -0.0433 0.9534 0.045 Uiso 1 1 calc R U
H26B H 0.3528 -0.1371 0.9440 0.045 Uiso 1 1 calc R U
C27 C 0.27209(9) -0.13596(16) 0.89014(9) 0.0400(5) Uani 1 1 d . .
H27A H 0.2896 -0.1834 0.8670 0.048 Uiso 1 1 calc R U
H27B H 0.2474 -0.1815 0.9088 0.048 Uiso 1 1 calc R U
C30 C 0.25624(8) 0.31572(16) 0.80238(7) 0.0342(4) Uani 1 1 d . .
H30A H 0.2510 0.2656 0.7737 0.051 Uiso 1 1 calc R U
H30B H 0.2602 0.3898 0.7904 0.051 Uiso 1 1 calc R U
H30C H 0.2204 0.3111 0.8185 0.051 Uiso 1 1 calc R U
C31 C 0.55413(7) 0.71113(12) 0.72185(6) 0.0190(3) Uani 1 1 d . .
C32 C 0.49110(7) 0.72402(14) 0.71966(6) 0.0264(3) Uani 1 1 d . .
H32 H 0.4719 0.7697 0.7402 0.032 Uiso 1 1 calc R U
C33 C 0.46267(7) 0.65690(14) 0.68160(7) 0.0268(4) Uani 1 1 d . .
C34 C 0.60577(7) 0.77627(13) 0.75291(6) 0.0211(3) Uani 1 1 d . .
C35 C 0.60090(8) 0.77528(16) 0.80897(6) 0.0303(4) Uani 1 1 d . .
H35A H 0.6332 0.8212 0.8283 0.045 Uiso 1 1 calc R U
H35B H 0.6059 0.7010 0.8219 0.045 Uiso 1 1 calc R U
H35C H 0.5606 0.8030 0.8124 0.045 Uiso 1 1 calc R U
C36 C 0.59922(9) 0.89338(14) 0.73319(7) 0.0326(4) Uani 1 1 d . .
H36A H 0.6307 0.9388 0.7538 0.049 Uiso 1 1 calc R U
H36B H 0.5584 0.9210 0.7352 0.049 Uiso 1 1 calc R U
H36C H 0.6043 0.8949 0.6980 0.049 Uiso 1 1 calc R U
C37 C 0.66848(7) 0.73308(14) 0.74714(6) 0.0248(3) Uani 1 1 d . .
H37A H 0.7009 0.7760 0.7681 0.037 Uiso 1 1 calc R U
H37B H 0.6723 0.7384 0.7117 0.037 Uiso 1 1 calc R U
H37C H 0.6724 0.6572 0.7579 0.037 Uiso 1 1 calc R U
C38 C 0.39523(8) 0.64028(19) 0.66256(8) 0.0424(5) Uani 1 1 d . .
H38A H 0.3851 0.6554 0.6263 0.064 Uiso 1 1 calc R U
H38B H 0.3720 0.6894 0.6803 0.064 Uiso 1 1 calc R U
H38C H 0.3844 0.5652 0.6687 0.064 Uiso 1 1 calc R U
C39 C 0.60394(8) 0.67384(13) 0.54574(6) 0.0258(3) Uani 1 1 d . .
C40 C 0.54947(9) 0.68419(14) 0.50961(6) 0.0306(4) Uani 1 1 d . .
H40 H 0.5444 0.7204 0.4780 0.037 Uiso 1 1 calc R U
C41 C 0.50503(8) 0.63125(14) 0.52917(6) 0.0270(4) Uani 1 1 d . .
C42 C 0.66738(10) 0.71507(15) 0.54335(7) 0.0343(4) Uani 1 1 d . .
C43 C 0.69811(11) 0.76659(18) 0.59348(8) 0.0454(5) Uani 1 1 d . .
H43A H 0.7373 0.7990 0.5899 0.068 Uiso 1 1 calc R U
H43B H 0.7055 0.7109 0.6198 0.068 Uiso 1 1 calc R U
H43C H 0.6712 0.8228 0.6028 0.068 Uiso 1 1 calc R U
C44 C 0.70639(10) 0.6212(2) 0.53118(9) 0.0461(5) Uani 1 1 d . .
H44A H 0.7469 0.6482 0.5279 0.069 Uiso 1 1 calc R U
H44B H 0.6863 0.5875 0.4994 0.069 Uiso 1 1 calc R U
H44C H 0.7111 0.5676 0.5584 0.069 Uiso 1 1 calc R U
C45 C 0.66301(15) 0.8017(2) 0.50202(10) 0.0687(8) Uani 1 1 d . .
H45A H 0.7042 0.8291 0.5011 0.103 Uiso 1 1 calc R U
H45B H 0.6371 0.8615 0.5094 0.103 Uiso 1 1 calc R U
H45C H 0.6449 0.7698 0.4693 0.103 Uiso 1 1 calc R U
C46 C 0.43813(9) 0.61750(18) 0.50649(7) 0.0372(5) Uani 1 1 d . .
H46A H 0.4275 0.5404 0.5057 0.056 Uiso 1 1 calc R U
H46B H 0.4298 0.6464 0.4721 0.056 Uiso 1 1 calc R U
H46C H 0.4134 0.6566 0.5269 0.056 Uiso 1 1 calc R U
C47 C 0.58441(7) 0.27987(12) 0.63225(5) 0.0195(3) Uani 1 1 d . .
C48 C 0.52550(7) 0.23926(13) 0.63165(6) 0.0231(3) Uani 1 1 d . .
H48 H 0.5140 0.1656 0.6338 0.028 Uiso 1 1 calc R U
C49 C 0.48762(7) 0.32844(14) 0.62734(6) 0.0226(3) Uani 1 1 d . .
C50 C 0.64312(7) 0.21549(13) 0.63532(6) 0.0235(3) Uani 1 1 d . .
C51 C 0.65564(10) 0.14986(18) 0.68455(8) 0.0441(5) Uani 1 1 d . .
H51A H 0.6925 0.1055 0.6858 0.066 Uiso 1 1 calc R U
H51B H 0.6204 0.1028 0.6858 0.066 Uiso 1 1 calc R U
H51C H 0.6620 0.1994 0.7134 0.066 Uiso 1 1 calc R U
C52 C 0.63497(9) 0.13794(16) 0.59005(8) 0.0380(4) Uani 1 1 d . .
H52A H 0.6716 0.0925 0.5927 0.057 Uiso 1 1 calc R U
H52B H 0.6291 0.1799 0.5587 0.057 Uiso 1 1 calc R U
H52C H 0.5990 0.0920 0.5899 0.057 Uiso 1 1 calc R U
C53 C 0.69755(7) 0.28954(14) 0.63406(7) 0.0274(4) Uani 1 1 d . .
H53A H 0.7341 0.2457 0.6333 0.041 Uiso 1 1 calc R U
H53B H 0.7050 0.3354 0.6642 0.041 Uiso 1 1 calc R U
H53C H 0.6886 0.3352 0.6038 0.041 Uiso 1 1 calc R U
C54 C 0.42015(8) 0.33381(16) 0.62679(7) 0.0322(4) Uani 1 1 d . .
H54A H 0.3995 0.3733 0.5967 0.048 Uiso 1 1 calc R U
H54B H 0.4133 0.3714 0.6571 0.048 Uiso 1 1 calc R U
H54C H 0.4035 0.2603 0.6261 0.048 Uiso 1 1 calc R U
C55 C 0.59154(8) 0.38821(15) 0.75467(6) 0.0273(3) Uani 1 1 d . .
H55A H 0.5978 0.3090 0.7584 0.033 Uiso 1 1 calc R U
H55B H 0.5570 0.4010 0.7260 0.033 Uiso 1 1 calc R U
C56 C 0.57534(8) 0.43347(17) 0.80228(7) 0.0337(4) Uani 1 1 d . .
H56A H 0.5389 0.3952 0.8096 0.040 Uiso 1 1 calc R U
H56B H 0.5649 0.5112 0.7974 0.040 Uiso 1 1 calc R U
C57 C 0.62900(10) 0.42025(19) 0.84676(7) 0.0406(5) Uani 1 1 d . .
H57A H 0.6196 0.4580 0.8767 0.049 Uiso 1 1 calc R U
H57B H 0.6352 0.3425 0.8552 0.049 Uiso 1 1 calc R U
C58 C 0.68736(9) 0.46706(16) 0.83367(6) 0.0325(4) Uani 1 1 d . .
H58A H 0.6835 0.5467 0.8304 0.039 Uiso 1 1 calc R U
H58B H 0.7228 0.4508 0.8611 0.039 Uiso 1 1 calc R U
C59 C 0.69842(7) 0.41921(14) 0.78456(6) 0.0267(3) Uani 1 1 d . .
H59A H 0.7356 0.4523 0.7759 0.032 Uiso 1 1 calc R U
H59B H 0.7057 0.3404 0.7888 0.032 Uiso 1 1 calc R U
C60 C 0.76263(8) 0.55092(17) 0.67713(7) 0.0335(4) Uani 1 1 d . .
H60A H 0.7753 0.5334 0.6453 0.050 Uiso 1 1 calc R U
H60B H 0.7820 0.5001 0.7034 0.050 Uiso 1 1 calc R U
H60C H 0.7754 0.6249 0.6873 0.050 Uiso 1 1 calc R U
N1 N 0.44000(6) 0.22835(11) 0.97305(5) 0.0233(3) Uani 1 1 d . .
N2 N 0.37906(6) 0.25716(12) 0.95748(5) 0.0246(3) Uani 1 1 d . .
N3 N 0.47905(6) 0.38434(12) 0.92521(5) 0.0250(3) Uani 1 1 d . .
N4 N 0.42910(6) 0.41204(11) 0.88872(5) 0.0248(3) Uani 1 1 d . .
N5 N 0.49680(6) 0.19108(11) 0.90019(5) 0.0239(3) Uani 1 1 d . .
N6 N 0.44989(6) 0.18194(11) 0.85869(5) 0.0236(3) Uani 1 1 d . .
N7 N 0.50677(6) 0.60509(11) 0.66248(5) 0.0205(3) Uani 1 1 d . .
N8 N 0.56378(6) 0.63849(10) 0.68766(5) 0.0179(2) Uani 1 1 d . .
N9 N 0.53164(6) 0.59049(11) 0.57495(5) 0.0215(3) Uani 1 1 d . .
N10 N 0.59330(6) 0.61627(11) 0.58530(5) 0.0211(3) Uani 1 1 d . .
N11 N 0.52225(6) 0.41756(11) 0.62500(5) 0.0192(3) Uani 1 1 d . .
N12 N 0.58283(6) 0.38794(11) 0.62856(5) 0.0189(3) Uani 1 1 d . .
O1 O 0.64671(5) 0.43776(9) 0.74400(4) 0.0229(2) Uani 1 1 d . .
O2 O 0.31640(5) 0.07757(10) 0.87232(5) 0.0299(3) Uani 1 1 d . .
C25 C 0.35770(8) -0.00144(15) 0.90031(7) 0.0314(4) Uani 1 1 d . .
H25A H 0.3892 0.0363 0.9254 0.038 Uiso 1 1 calc R U
H25B H 0.3790 -0.0409 0.8769 0.038 Uiso 1 1 calc R U
C28 C 0.23133(8) -0.05099(16) 0.85990(9) 0.0405(5) Uani 1 1 d . .
H28A H 0.2002 -0.0868 0.8337 0.049 Uiso 1 1 calc R U
H28B H 0.2095 -0.0101 0.8825 0.049 Uiso 1 1 calc R U
C29 C 0.26890(8) 0.02582(16) 0.83520(8) 0.0346(4) Uani 1 1 d . .
H29A H 0.2882 -0.0143 0.8107 0.042 Uiso 1 1 calc R U
H29B H 0.2417 0.0819 0.8165 0.042 Uiso 1 1 calc R U
B1 B 0.49111(8) 0.26676(16) 0.94479(7) 0.0241(4) Uani 1 1 d . .
B2 B 0.49907(8) 0.53563(15) 0.61376(7) 0.0204(3) Uani 1 1 d . .
Ca1 Ca 0.35118(2) 0.26618(3) 0.86514(2) 0.02184(8) Uani 1 1 d . .
Ca2 Ca 0.64910(2) 0.53646(2) 0.66560(2) 0.01708(7) Uani 1 1 d . .

loop_
_atom_site_aniso_label
_atom_site_aniso_U_11
_atom_site_aniso_U_22
_atom_site_aniso_U_33
_atom_site_aniso_U_23
_atom_site_aniso_U_13
_atom_site_aniso_U_12
C1 0.0259(8) 0.0277(9) 0.0307(8) -0.0014(7) 0.0120(7) -0.0011(7)
C2 0.0308(9) 0.0364(10) 0.0279(8) 0.0020(7) 0.0120(7) -0.0032(7)
C3 0.0270(8) 0.0305(9) 0.0278(8) -0.0028(7) 0.0053(7) -0.0023(7)
C4 0.0256(9) 0.0388(10) 0.0391(10) 0.0003(8) 0.0168(7) 0.0007(7)
C5 0.0306(10) 0.0492(13) 0.0575(13) -0.0018(10) 0.0229(9) -0.0048(9)
C6 0.0393(11) 0.0461(13) 0.0832(17) -0.0183(12) 0.0347(12) -0.0035(10)
C7 0.0257(10) 0.0802(18) 0.0523(13) 0.0131(12) 0.0145(9) 0.0162(10)
C8 0.0299(9) 0.0484(12) 0.0336(10) 0.0053(9) 0.0020(8) 0.0024(8)
C9 0.0335(9) 0.0224(8) 0.0312(9) -0.0058(7) 0.0160(7) -0.0040(7)
C10 0.0357(9) 0.0258(9) 0.0363(9) -0.0071(7) 0.0192(8) -0.0089(7)
C11 0.0281(8) 0.0316(9) 0.0319(9) -0.0124(7) 0.0168(7) -0.0076(7)
C12 0.0394(10) 0.0210(8) 0.0407(10) -0.0007(7) 0.0121(8) -0.0031(7)
C13 0.0415(11) 0.0309(10) 0.0609(13) 0.0051(9) 0.0165(10) 0.0084(9)
C14 0.0597(14) 0.0267(10) 0.0494(12) 0.0032(9) 0.0088(10) -0.0083(9)
C15 0.0454(11) 0.0323(10) 0.0384(10) -0.0024(8) 0.0057(9) -0.0018(8)
C16 0.0307(9) 0.0398(11) 0.0368(10) -0.0124(8) 0.0130(8) -0.0106(8)
C17 0.0277(8) 0.0182(8) 0.0311(8) -0.0026(6) 0.0142(7) -0.0002(6)
C18 0.0306(9) 0.0287(9) 0.0358(9) -0.0032(7) 0.0157(7) 0.0060(7)
C19 0.0233(8) 0.0258(9) 0.0357(9) 0.0007(7) 0.0123(7) 0.0036(6)
C20 0.0332(9) 0.0226(8) 0.0316(9) -0.0062(7) 0.0138(7) -0.0008(7)
C21 0.0345(9) 0.0371(10) 0.0323(9) -0.0098(8) 0.0063(7) 0.0006(8)
C22 0.0452(11) 0.0268(10) 0.0418(10) -0.0115(8) 0.0173(9) -0.0056(8)
C23 0.0404(10) 0.0384(11) 0.0320(9) -0.0026(8) 0.0142(8) -0.0036(8)
C24 0.0275(9) 0.0479(12) 0.0411(10) -0.0019(9) 0.0089(8) 0.0109(8)
C26 0.0312(9) 0.0334(10) 0.0502(11) 0.0143(9) 0.0104(8) 0.0078(8)
C27 0.0278(9) 0.0257(9) 0.0692(14) 0.0096(9) 0.0158(9) -0.0002(7)
C30 0.0300(9) 0.0295(10) 0.0420(10) 0.0039(8) 0.0049(8) 0.0007(7)
C31 0.0202(7) 0.0170(7) 0.0194(7) -0.0013(6) 0.0026(6) 0.0008(6)
C32 0.0216(8) 0.0285(9) 0.0298(8) -0.0113(7) 0.0071(6) 0.0028(6)
C33 0.0174(7) 0.0303(9) 0.0324(9) -0.0113(7) 0.0038(6) 0.0036(6)
C34 0.0218(7) 0.0194(8) 0.0206(7) -0.0025(6) 0.0008(6) -0.0021(6)
C35 0.0320(9) 0.0351(10) 0.0225(8) -0.0084(7) 0.0021(7) -0.0037(7)
C36 0.0360(9) 0.0190(8) 0.0397(10) -0.0008(7) -0.0001(8) -0.0033(7)
C37 0.0199(7) 0.0271(8) 0.0256(8) -0.0019(7) 0.0000(6) -0.0029(6)
C38 0.0166(8) 0.0571(13) 0.0525(12) -0.0301(10) 0.0045(8) 0.0044(8)
C39 0.0402(9) 0.0171(8) 0.0193(7) -0.0018(6) 0.0037(7) 0.0029(7)
C40 0.0486(11) 0.0229(8) 0.0178(7) -0.0010(6) 0.0005(7) 0.0089(8)
C41 0.0351(9) 0.0229(8) 0.0191(7) -0.0075(6) -0.0039(6) 0.0144(7)
C42 0.0504(11) 0.0291(10) 0.0235(8) 0.0020(7) 0.0072(8) -0.0130(8)
C43 0.0549(13) 0.0422(12) 0.0387(11) -0.0109(9) 0.0085(9) -0.0218(10)
C44 0.0382(11) 0.0551(14) 0.0489(12) -0.0154(10) 0.0183(9) -0.0134(10)
C45 0.093(2) 0.0616(17) 0.0485(14) 0.0257(13) 0.0060(13) -0.0281(15)
C46 0.0343(10) 0.0477(12) 0.0235(8) -0.0111(8) -0.0094(7) 0.0207(9)
C47 0.0229(7) 0.0194(7) 0.0171(7) 0.0000(6) 0.0064(6) 0.0020(6)
C48 0.0240(8) 0.0216(8) 0.0245(8) -0.0020(6) 0.0071(6) -0.0020(6)
C49 0.0204(7) 0.0266(8) 0.0209(7) -0.0047(6) 0.0042(6) -0.0020(6)
C50 0.0256(8) 0.0193(8) 0.0284(8) 0.0036(6) 0.0117(6) 0.0056(6)
C51 0.0484(12) 0.0406(11) 0.0498(12) 0.0251(10) 0.0256(10) 0.0257(9)
C52 0.0352(10) 0.0287(10) 0.0545(12) -0.0147(9) 0.0197(9) 0.0009(8)
C53 0.0203(7) 0.0272(9) 0.0353(9) 0.0022(7) 0.0067(7) 0.0065(6)
C54 0.0197(8) 0.0345(10) 0.0424(10) -0.0025(8) 0.0061(7) -0.0023(7)
C55 0.0223(8) 0.0326(9) 0.0281(8) 0.0006(7) 0.0081(6) -0.0053(7)
C56 0.0298(9) 0.0435(11) 0.0310(9) 0.0009(8) 0.0141(7) -0.0004(8)
C57 0.0479(12) 0.0518(13) 0.0235(9) 0.0063(8) 0.0109(8) -0.0006(10)
C58 0.0354(9) 0.0363(10) 0.0228(8) 0.0061(7) -0.0013(7) 0.0025(8)
C59 0.0220(8) 0.0270(9) 0.0298(8) 0.0072(7) 0.0019(6) 0.0035(6)
C60 0.0193(8) 0.0416(11) 0.0390(10) 0.0057(8) 0.0038(7) 0.0004(7)
N1 0.0199(6) 0.0252(7) 0.0256(7) -0.0033(6) 0.0066(5) -0.0010(5)
N2 0.0189(6) 0.0278(7) 0.0296(7) -0.0002(6) 0.0104(5) 0.0000(5)
N3 0.0227(7) 0.0254(7) 0.0300(7) -0.0080(6) 0.0128(6) -0.0056(5)
N4 0.0258(7) 0.0208(7) 0.0301(7) -0.0040(6) 0.0107(6) -0.0022(5)
N5 0.0201(6) 0.0240(7) 0.0299(7) -0.0025(6) 0.0103(5) 0.0005(5)
N6 0.0216(6) 0.0213(7) 0.0297(7) -0.0048(6) 0.0097(5) -0.0023(5)
N7 0.0128(6) 0.0233(7) 0.0238(6) -0.0072(5) 0.0000(5) 0.0020(5)
N8 0.0152(6) 0.0187(6) 0.0185(6) -0.0027(5) 0.0000(5) 0.0005(5)
N9 0.0218(6) 0.0208(7) 0.0191(6) -0.0042(5) -0.0025(5) 0.0067(5)
N10 0.0245(7) 0.0173(6) 0.0204(6) -0.0011(5) 0.0020(5) 0.0016(5)
N11 0.0148(6) 0.0220(7) 0.0201(6) -0.0053(5) 0.0016(5) 0.0014(5)
N12 0.0160(6) 0.0197(6) 0.0208(6) -0.0013(5) 0.0035(5) 0.0037(5)
O1 0.0197(5) 0.0283(6) 0.0205(5) 0.0033(4) 0.0037(4) -0.0018(4)
O2 0.0215(6) 0.0225(6) 0.0425(7) 0.0075(5) -0.0015(5) -0.0002(5)
C25 0.0240(8) 0.0271(9) 0.0402(10) 0.0076(8) -0.0002(7) 0.0027(7)
C28 0.0224(9) 0.0309(10) 0.0663(14) 0.0043(9) 0.0039(9) -0.0017(7)
C29 0.0247(8) 0.0316(10) 0.0438(10) 0.0047(8) -0.0027(7) -0.0021(7)
B1 0.0188(8) 0.0271(9) 0.0277(9) -0.0040(7) 0.0080(7) -0.0013(7)
B2 0.0152(7) 0.0218(9) 0.0222(8) -0.0072(7) -0.0014(6) 0.0041(6)
Ca1 0.01969(15) 0.01921(16) 0.02810(17) -0.00024(12) 0.00831(12) 0.00052(12)
Ca2 0.01340(13) 0.01855(15) 0.01889(14) 0.00098(11) 0.00220(10) 0.00172(11)

loop_
_atom_type_symbol
_atom_type_description
_atom_type_scat_dispersion_real
_atom_type_scat_dispersion_imag
_atom_type_scat_source
C C 0.0033 0.0016 'International Tables Vol C Tables 4.2.6.8 and 6.1.1.4'
H H 0.0000 0.0000 'International Tables Vol C Tables 4.2.6.8 and 6.1.1.4'
N N 0.0061 0.0033 'International Tables Vol C Tables 4.2.6.8 and 6.1.1.4'
O O 0.0106 0.0060 'International Tables Vol C Tables 4.2.6.8 and 6.1.1.4'
B B 0.0013 0.0007 'International Tables Vol C Tables 4.2.6.8 and 6.1.1.4'
Ca Ca 0.2262 0.3064 'International Tables Vol C Tables 4.2.6.8 and 6.1.1.4'

loop_
_geom_angle_atom_site_label_1
_geom_angle_atom_site_label_2
_geom_angle_atom_site_label_3
_geom_angle
N2 C1 C2 110.25(15)
N2 C1 C4 121.28(16)
C2 C1 C4 128.30(16)
C3 C2 C1 105.57(15)
C3 C2 H2A 127.2
C1 C2 H2A 127.2
N1 C3 C2 108.18(15)
N1 C3 C8 123.39(16)
C2 C3 C8 128.43(17)
C1 C4 C5 109.84(16)
C1 C4 C6 108.29(16)
C5 C4 C6 109.10(16)
C1 C4 C7 111.24(15)
C5 C4 C7 108.48(18)
C6 C4 C7 109.86(19)
C4 C5 H5A 109.5
C4 C5 H5B 109.5
H5A C5 H5B 109.5
C4 C5 H5C 109.5
H5A C5 H5C 109.5
H5B C5 H5C 109.5
C4 C6 H6A 109.5
C4 C6 H6B 109.5
H6A C6 H6B 109.5
C4 C6 H6C 109.5
H6A C6 H6C 109.5
H6B C6 H6C 109.5
C4 C7 H7A 109.5
C4 C7 H7B 109.5
H7A C7 H7B 109.5
C4 C7 H7C 109.5
H7A C7 H7C 109.5
H7B C7 H7C 109.5
C3 C8 H8A 109.5
C3 C8 H8B 109.5
H8A C8 H8B 109.5
C3 C8 H8C 109.5
H8A C8 H8C 109.5
H8B C8 H8C 109.5
N4 C9 C10 109.78(16)
N4 C9 C12 120.93(16)
C10 C9 C12 129.28(16)
C11 C10 C9 106.37(16)
C11 C10 H10 126.8
C9 C10 H10 126.8
N3 C11 C10 107.39(16)
N3 C11 C16 123.96(17)
C10 C11 C16 128.63(17)
C9 C12 C15 109.93(15)
C9 C12 C14 110.02(16)
C15 C12 C14 108.41(17)
C9 C12 C13 109.86(16)
C15 C12 C13 109.86(17)
C14 C12 C13 108.72(17)
C12 C13 H13A 109.5
C12 C13 H13B 109.5
H13A C13 H13B 109.5
C12 C13 H13C 109.5
H13A C13 H13C 109.5
H13B C13 H13C 109.5
C12 C14 H14A 109.5
C12 C14 H14B 109.5
H14A C14 H14B 109.5
C12 C14 H14C 109.5
H14A C14 H14C 109.5
H14B C14 H14C 109.5
C12 C15 H15A 109.5
C12 C15 H15B 109.5
H15A C15 H15B 109.5
C12 C15 H15C 109.5
H15A C15 H15C 109.5
H15B C15 H15C 109.5
C11 C16 H16A 109.5
C11 C16 H16B 109.5
H16A C16 H16B 109.5
C11 C16 H16C 109.5
H16A C16 H16C 109.5
H16B C16 H16C 109.5
N6 C17 C18 109.94(15)
N6 C17 C20 122.58(15)
C18 C17 C20 127.46(15)
C19 C18 C17 106.10(15)
C19 C18 H18 127.0
C17 C18 H18 127.0
N5 C19 C18 107.75(15)
N5 C19 C24 123.94(16)
C18 C19 C24 128.31(16)
C17 C20 C21 111.97(14)
C17 C20 C23 108.55(15)
C21 C20 C23 108.44(16)
C17 C20 C22 109.20(15)
C21 C20 C22 109.10(15)
C23 C20 C22 109.56(15)
C20 C21 Ca1 109.32(11)
C20 C21 H21A 109.5
Ca1 C21 H21A 140.7
C20 C21 H21B 109.5
Ca1 C21 H21B 62.5
H21A C21 H21B 109.5
C20 C21 H21C 109.5
Ca1 C21 H21C 50.0
H21A C21 H21C 109.5
H21B C21 H21C 109.5
C20 C22 H22A 109.5
C20 C22 H22B 109.5
H22A C22 H22B 109.5
C20 C22 H22C 109.5
H22A C22 H22C 109.5
H22B C22 H22C 109.5
C20 C23 H23A 109.5
C20 C23 H23B 109.5
H23A C23 H23B 109.5
C20 C23 H23C 109.5
H23A C23 H23C 109.5
H23B C23 H23C 109.5
C19 C24 H24A 109.5
C19 C24 H24B 109.5
H24A C24 H24B 109.5
C19 C24 H24C 109.5
H24A C24 H24C 109.5
H24B C24 H24C 109.5
C25 C26 C27 110.85(17)
C25 C26 H26A 109.5
C27 C26 H26A 109.5
C25 C26 H26B 109.5
C27 C26 H26B 109.5
H26A C26 H26B 108.1
C28 C27 C26 109.93(16)
C28 C27 H27A 109.7
C26 C27 H27A 109.7
C28 C27 H27B 109.7
C26 C27 H27B 109.7
H27A C27 H27B 108.2
Ca1 C30 H30A 109.5
Ca1 C30 H30B 109.5
H30A C30 H30B 109.5
Ca1 C30 H30C 109.5
H30A C30 H30C 109.5
H30B C30 H30C 109.5
N8 C31 C32 110.07(13)
N8 C31 C34 122.28(13)
C32 C31 C34 127.30(14)
C33 C32 C31 105.74(14)
C33 C32 H32 127.1
C31 C32 H32 127.1
N7 C33 C32 108.10(14)
N7 C33 C38 123.56(15)
C32 C33 C38 128.34(15)
C31 C34 C37 111.35(13)
C31 C34 C36 107.34(13)
C37 C34 C36 108.60(14)
C31 C34 C35 110.45(13)
C37 C34 C35 109.87(13)
C36 C34 C35 109.16(14)
C34 C35 H35A 109.5
C34 C35 H35B 109.5
H35A C35 H35B 109.5
C34 C35 H35C 109.5
H35A C35 H35C 109.5
H35B C35 H35C 109.5
C34 C36 H36A 109.5
C34 C36 H36B 109.5
H36A C36 H36B 109.5
C34 C36 H36C 109.5
H36A C36 H36C 109.5
H36B C36 H36C 109.5
C34 C37 H37A 109.5
C34 C37 H37B 109.5
H37A C37 H37B 109.5
C34 C37 H37C 109.5
H37A C37 H37C 109.5
H37B C37 H37C 109.5
C33 C38 H38A 109.5
C33 C38 H38B 109.5
H38A C38 H38B 109.5
C33 C38 H38C 109.5
H38A C38 H38C 109.5
H38B C38 H38C 109.5
N10 C39 C40 109.85(16)
N10 C39 C42 121.60(15)
C40 C39 C42 128.52(16)
C41 C40 C39 105.95(15)
C41 C40 H40 127.0
C39 C40 H40 127.0
N9 C41 C40 108.10(15)
N9 C41 C46 123.23(17)
C40 C41 C46 128.67(16)
C39 C42 C44 109.13(15)
C39 C42 C43 111.04(16)
C44 C42 C43 109.56(18)
C39 C42 C45 109.87(18)
C44 C42 C45 109.3(2)
C43 C42 C45 107.91(18)
C42 C43 H43A 109.5
C42 C43 H43B 109.5
H43A C43 H43B 109.5
C42 C43 H43C 109.5
H43A C43 H43C 109.5
H43B C43 H43C 109.5
C42 C44 H44A 109.5
C42 C44 H44B 109.5
H44A C44 H44B 109.5
C42 C44 H44C 109.5
H44A C44 H44C 109.5
H44B C44 H44C 109.5
C42 C45 H45A 109.5
C42 C45 H45B 109.5
H45A C45 H45B 109.5
C42 C45 H45C 109.5
H45A C45 H45C 109.5
H45B C45 H45C 109.5
C41 C46 H46A 109.5
C41 C46 H46B 109.5
H46A C46 H46B 109.5
C41 C46 H46C 109.5
H46A C46 H46C 109.5
H46B C46 H46C 109.5
N12 C47 C48 110.26(14)
N12 C47 C50 122.49(14)
C48 C47 C50 127.24(14)
C49 C48 C47 105.57(14)
C49 C48 H48 127.2
C47 C48 H48 127.2
N11 C49 C48 108.19(14)
N11 C49 C54 122.75(15)
C48 C49 C54 129.03(16)
C47 C50 C53 111.21(13)
C47 C50 C51 109.35(13)
C53 C50 C51 109.12(15)
C47 C50 C52 108.58(14)
C53 C50 C52 109.06(14)
C51 C50 C52 109.49(16)
C50 C51 H51A 109.5
C50 C51 H51B 109.5
H51A C51 H51B 109.5
C50 C51 H51C 109.5
H51A C51 H51C 109.5
H51B C51 H51C 109.5
C50 C52 H52A 109.5
C50 C52 H52B 109.5
H52A C52 H52B 109.5
C50 C52 H52C 109.5
H52A C52 H52C 109.5
H52B C52 H52C 109.5
C50 C53 H53A 109.5
C50 C53 H53B 109.5
H53A C53 H53B 109.5
C50 C53 H53C 109.5
H53A C53 H53C 109.5
H53B C53 H53C 109.5
C49 C54 H54A 109.5
C49 C54 H54B 109.5
H54A C54 H54B 109.5
C49 C54 H54C 109.5
H54A C54 H54C 109.5
H54B C54 H54C 109.5
O1 C55 C56 111.47(14)
O1 C55 H55A 109.3
C56 C55 H55A 109.3
O1 C55 H55B 109.3
C56 C55 H55B 109.3
H55A C55 H55B 108.0
C55 C56 C57 110.60(15)
C55 C56 H56A 109.5
C57 C56 H56A 109.5
C55 C56 H56B 109.5
C57 C56 H56B 109.5
H56A C56 H56B 108.1
C58 C57 C56 110.15(15)
C58 C57 H57A 109.6
C56 C57 H57A 109.6
C58 C57 H57B 109.6
C56 C57 H57B 109.6
H57A C57 H57B 108.1
C59 C58 C57 110.31(16)
C59 C58 H58A 109.6
C57 C58 H58A 109.6
C59 C58 H58B 109.6
C57 C58 H58B 109.6
H58A C58 H58B 108.1
O1 C59 C58 111.21(13)
O1 C59 H59A 109.4
C58 C59 H59A 109.4
O1 C59 H59B 109.4
C58 C59 H59B 109.4
H59A C59 H59B 108.0
Ca2 C60 H60A 109.5
Ca2 C60 H60B 109.5
H60A C60 H60B 109.5
Ca2 C60 H60C 109.5
H60A C60 H60C 109.5
H60B C60 H60C 109.5
C3 N1 N2 109.68(13)
C3 N1 B1 127.47(14)
N2 N1 B1 122.35(13)
C1 N2 N1 106.30(14)
C1 N2 Ca1 134.32(11)
N1 N2 Ca1 110.93(9)
C11 N3 N4 110.02(14)
C11 N3 B1 127.08(15)
N4 N3 B1 122.60(13)
C9 N4 N3 106.43(14)
C9 N4 Ca1 138.34(12)
N3 N4 Ca1 115.15(10)
C19 N5 N6 109.66(13)
C19 N5 B1 127.98(14)
N6 N5 B1 121.23(13)
C17 N6 N5 106.55(13)
C17 N6 Ca1 136.79(12)
N5 N6 Ca1 116.66(9)
C33 N7 N8 109.46(12)
C33 N7 B2 128.13(13)
N8 N7 B2 121.45(12)
C31 N8 N7 106.62(12)
C31 N8 Ca2 138.84(10)
N7 N8 Ca2 113.96(9)
C41 N9 N10 109.59(14)
C41 N9 B2 127.15(14)
N10 N9 B2 122.87(12)
C39 N10 N9 106.49(13)
C39 N10 Ca2 140.42(11)
N9 N10 Ca2 112.97(9)
C49 N11 N12 109.68(13)
C49 N11 B2 127.10(13)
N12 N11 B2 122.86(12)
C47 N12 N11 106.30(12)
C47 N12 Ca2 135.59(10)
N11 N12 Ca2 109.29(9)
C59 O1 C55 111.09(12)
C59 O1 Ca2 125.89(9)
C55 O1 Ca2 123.01(9)
C25 O2 C29 111.32(13)
C25 O2 Ca1 120.05(10)
C29 O2 Ca1 123.75(10)
O2 C25 C26 111.57(14)
O2 C25 H25A 109.3
C26 C25 H25A 109.3
O2 C25 H25B 109.3
C26 C25 H25B 109.3
H25A C25 H25B 108.0
C29 C28 C27 110.59(15)
C29 C28 H28A 109.5
C27 C28 H28A 109.5
C29 C28 H28B 109.5
C27 C28 H28B 109.5
H28A C28 H28B 108.1
O2 C29 C28 111.21(16)
O2 C29 H29A 109.4
C28 C29 H29A 109.4
O2 C29 H29B 109.4
C28 C29 H29B 109.4
H29A C29 H29B 108.0
N5 B1 N3 109.54(14)
N5 B1 N1 112.06(14)
N3 B1 N1 111.00(13)
N5 B1 H1 108.1(10)
N3 B1 H1 110.3(10)
N1 B1 H1 105.7(10)
N9 B2 N7 110.23(13)
N9 B2 N11 111.28(12)
N7 B2 N11 112.04(13)
N9 B2 H2 109.5(10)
N7 B2 H2 107.2(10)
N11 B2 H2 106.5(10)
N2 Ca1 N6 90.17(5)
N2 Ca1 O2 84.12(5)
N6 Ca1 O2 84.47(4)
N2 Ca1 N4 75.48(5)
N6 Ca1 N4 74.99(5)
O2 Ca1 N4 150.74(5)
N2 Ca1 C30 135.19(6)
N6 Ca1 C30 134.15(6)
O2 Ca1 C30 92.81(5)
N4 Ca1 C30 116.45(6)
N2 Ca1 C21 144.91(5)
N6 Ca1 C21 58.27(5)
O2 Ca1 C21 78.34(5)
N4 Ca1 C21 106.91(5)
C30 Ca1 C21 76.30(6)
N12 Ca2 N8 93.10(4)
N12 Ca2 O1 82.36(4)
N8 Ca2 O1 84.03(4)
N12 Ca2 N10 77.46(4)
N8 Ca2 N10 74.40(4)
O1 Ca2 N10 149.37(4)
N12 Ca2 C60 128.35(6)
N8 Ca2 C60 138.42(6)
O1 Ca2 C60 96.97(5)
N10 Ca2 C60 113.61(6)

loop_
_geom_bond_atom_site_label_1
_geom_bond_atom_site_label_2
_geom_bond_distance
C1 N2 1.339(2)
C1 C2 1.400(3)
C1 C4 1.514(2)
C2 C3 1.379(2)
C2 H2A 0.9500
C3 N1 1.352(2)
C3 C8 1.494(2)
C4 C5 1.524(3)
C4 C6 1.526(3)
C4 C7 1.531(3)
C5 H5A 0.9800
C5 H5B 0.9800
C5 H5C 0.9800
C6 H6A 0.9800
C6 H6B 0.9800
C6 H6C 0.9800
C7 H7A 0.9800
C7 H7B 0.9800
C7 H7C 0.9800
C8 H8A 0.9800
C8 H8B 0.9800
C8 H8C 0.9800
C9 N4 1.344(2)
C9 C10 1.397(3)
C9 C12 1.519(3)
C10 C11 1.376(3)
C10 H10 0.9500
C11 N3 1.361(2)
C11 C16 1.492(3)
C12 C15 1.531(3)
C12 C14 1.535(3)
C12 C13 1.537(3)
C13 H13A 0.9800
C13 H13B 0.9800
C13 H13C 0.9800
C14 H14A 0.9800
C14 H14B 0.9800
C14 H14C 0.9800
C15 H15A 0.9800
C15 H15B 0.9800
C15 H15C 0.9800
C16 H16A 0.9800
C16 H16B 0.9800
C16 H16C 0.9800
C17 N6 1.337(2)
C17 C18 1.402(2)
C17 C20 1.509(2)
C18 C19 1.370(3)
C18 H18 0.9500
C19 N5 1.362(2)
C19 C24 1.495(3)
C20 C21 1.530(3)
C20 C23 1.536(2)
C20 C22 1.538(2)
C21 Ca1 3.1879(19)
C21 H21A 0.9800
C21 H21B 0.9800
C21 H21C 0.9800
C22 H22A 0.9800
C22 H22B 0.9800
C22 H22C 0.9800
C23 H23A 0.9800
C23 H23B 0.9800
C23 H23C 0.9800
C24 H24A 0.9800
C24 H24B 0.9800
C24 H24C 0.9800
C26 C25 1.512(3)
C26 C27 1.523(3)
C26 H26A 0.9900
C26 H26B 0.9900
C27 C28 1.516(3)
C27 H27A 0.9900
C27 H27B 0.9900
C30 Ca1 2.5074(18)
C30 H30A 0.9800
C30 H30B 0.9800
C30 H30C 0.9800
C31 N8 1.3353(19)
C31 C32 1.398(2)
C31 C34 1.513(2)
C32 C33 1.374(2)
C32 H32 0.9500
C33 N7 1.355(2)
C33 C38 1.499(2)
C34 C37 1.527(2)
C34 C36 1.539(2)
C34 C35 1.540(2)
C35 H35A 0.9800
C35 H35B 0.9800
C35 H35C 0.9800
C36 H36A 0.9800
C36 H36B 0.9800
C36 H36C 0.9800
C37 H37A 0.9800
C37 H37B 0.9800
C37 H37C 0.9800
C38 H38A 0.9800
C38 H38B 0.9800
C38 H38C 0.9800
C39 N10 1.343(2)
C39 C40 1.403(2)
C39 C42 1.511(3)
C40 C41 1.373(3)
C40 H40 0.9500
C41 N9 1.358(2)
C41 C46 1.501(2)
C42 C44 1.521(3)
C42 C43 1.530(3)
C42 C45 1.536(3)
C43 H43A 0.9800
C43 H43B 0.9800
C43 H43C 0.9800
C44 H44A 0.9800
C44 H44B 0.9800
C44 H44C 0.9800
C45 H45A 0.9800
C45 H45B 0.9800
C45 H45C 0.9800
C46 H46A 0.9800
C46 H46B 0.9800
C46 H46C 0.9800
C47 N12 1.339(2)
C47 C48 1.398(2)
C47 C50 1.515(2)
C48 C49 1.377(2)
C48 H48 0.9500
C49 N11 1.351(2)
C49 C54 1.497(2)
C50 C53 1.521(2)
C50 C51 1.536(2)
C50 C52 1.536(2)
C51 H51A 0.9800
C51 H51B 0.9800
C51 H51C 0.9800
C52 H52A 0.9800
C52 H52B 0.9800
C52 H52C 0.9800
C53 H53A 0.9800
C53 H53B 0.9800
C53 H53C 0.9800
C54 H54A 0.9800
C54 H54B 0.9800
C54 H54C 0.9800
C55 O1 1.4483(19)
C55 C56 1.510(2)
C55 H55A 0.9900
C55 H55B 0.9900
C56 C57 1.525(3)
C56 H56A 0.9900
C56 H56B 0.9900
C57 C58 1.523(3)
C57 H57A 0.9900
C57 H57B 0.9900
C58 C59 1.517(2)
C58 H58A 0.9900
C58 H58B 0.9900
C59 O1 1.4409(19)
C59 H59A 0.9900
C59 H59B 0.9900
C60 Ca2 2.4848(17)
C60 H60A 0.9800
C60 H60B 0.9800
C60 H60C 0.9800
N1 N2 1.3821(19)
N1 B1 1.561(2)
N2 Ca1 2.4528(15)
N3 N4 1.374(2)
N3 B1 1.551(2)
N4 Ca1 2.4922(14)
N5 N6 1.3766(19)
N5 B1 1.550(2)
N6 Ca1 2.4632(14)
N7 N8 1.3771(17)
N7 B2 1.552(2)
N8 Ca2 2.4448(13)
N9 N10 1.3795(19)
N9 B2 1.543(2)
N10 Ca2 2.4816(13)
N11 N12 1.3790(17)
N11 B2 1.557(2)
N12 Ca2 2.4398(13)
O1 Ca2 2.4543(11)
O2 C25 1.447(2)
O2 C29 1.453(2)
O2 Ca1 2.4740(12)
C25 H25A 0.9900
C25 H25B 0.9900
C28 C29 1.504(3)
C28 H28A 0.9900
C28 H28B 0.9900
C29 H29A 0.9900
C29 H29B 0.9900
B1 H1 1.060(19)
B2 H2 1.094(19)

loop_
_geom_torsion_atom_site_label_1
_geom_torsion_atom_site_label_2
_geom_torsion_atom_site_label_3
_geom_torsion_atom_site_label_4
_geom_torsion
N2 C1 C2 C3 0.3(2)
C4 C1 C2 C3 -174.96(18)
C1 C2 C3 N1 0.4(2)
C1 C2 C3 C8 -178.94(19)
N2 C1 C4 C5 140.68(18)
C2 C1 C4 C5 -44.5(3)
N2 C1 C4 C6 -100.3(2)
C2 C1 C4 C6 74.5(3)
N2 C1 C4 C7 20.6(3)
C2 C1 C4 C7 -164.7(2)
N4 C9 C10 C11 0.03(19)
C12 C9 C10 C11 179.16(17)
C9 C10 C11 N3 -0.03(18)
C9 C10 C11 C16 -178.62(16)
N4 C9 C12 C15 -59.5(2)
C10 C9 C12 C15 121.46(19)
N4 C9 C12 C14 -178.81(16)
C10 C9 C12 C14 2.1(3)
N4 C9 C12 C13 61.5(2)
C10 C9 C12 C13 -117.5(2)
N6 C17 C18 C19 -0.5(2)
C20 C17 C18 C19 177.97(16)
C17 C18 C19 N5 0.6(2)
C17 C18 C19 C24 -179.12(18)
N6 C17 C20 C21 8.9(2)
C18 C17 C20 C21 -169.47(17)
N6 C17 C20 C23 128.55(17)
C18 C17 C20 C23 -49.8(2)
N6 C17 C20 C22 -112.06(18)
C18 C17 C20 C22 69.6(2)
C17 C20 C21 Ca1 -10.71(17)
C23 C20 C21 Ca1 -130.46(12)
C22 C20 C21 Ca1 110.28(13)
C25 C26 C27 C28 -52.8(2)
N8 C31 C32 C33 -1.2(2)
C34 C31 C32 C33 172.06(16)
C31 C32 C33 N7 0.9(2)
C31 C32 C33 C38 -178.9(2)
N8 C31 C34 C37 -10.7(2)
C32 C31 C34 C37 176.84(16)
N8 C31 C34 C36 108.04(17)
C32 C31 C34 C36 -64.4(2)
N8 C31 C34 C35 -133.06(16)
C32 C31 C34 C35 54.5(2)
N10 C39 C40 C41 0.59(19)
C42 C39 C40 C41 178.80(17)
C39 C40 C41 N9 -0.23(18)
C39 C40 C41 C46 179.65(16)
N10 C39 C42 C44 75.2(2)
C40 C39 C42 C44 -102.9(2)
N10 C39 C42 C43 -45.7(2)
C40 C39 C42 C43 136.28(19)
N10 C39 C42 C45 -165.00(18)
C40 C39 C42 C45 17.0(3)
N12 C47 C48 C49 0.04(18)
C50 C47 C48 C49 -178.60(15)
C47 C48 C49 N11 0.56(17)
C47 C48 C49 C54 -177.49(16)
N12 C47 C50 C53 0.5(2)
C48 C47 C50 C53 178.97(15)
N12 C47 C50 C51 121.06(18)
C48 C47 C50 C51 -60.5(2)
N12 C47 C50 C52 -119.52(17)
C48 C47 C50 C52 59.0(2)
O1 C55 C56 C57 -56.0(2)
C55 C56 C57 C58 52.5(2)
C56 C57 C58 C59 -52.8(2)
C57 C58 C59 O1 57.05(19)
C2 C3 N1 N2 -1.0(2)
C8 C3 N1 N2 178.44(17)
C2 C3 N1 B1 170.93(16)
C8 C3 N1 B1 -9.7(3)
C2 C1 N2 N1 -0.84(19)
C4 C1 N2 N1 174.79(15)
C2 C1 N2 Ca1 142.84(14)
C4 C1 N2 Ca1 -41.5(2)
C3 N1 N2 C1 1.11(18)
B1 N1 N2 C1 -171.27(15)
C3 N1 N2 Ca1 -151.91(11)
B1 N1 N2 Ca1 35.71(17)
C10 C11 N3 N4 0.03(18)
C16 C11 N3 N4 178.70(15)
C10 C11 N3 B1 173.82(15)
C16 C11 N3 B1 -7.5(3)
C10 C9 N4 N3 -0.01(18)
C12 C9 N4 N3 -179.23(14)
C10 C9 N4 Ca1 176.33(12)
C12 C9 N4 Ca1 -2.9(3)
C11 N3 N4 C9 -0.01(17)
B1 N3 N4 C9 -174.14(14)
C11 N3 N4 Ca1 -177.32(10)
B1 N3 N4 Ca1 8.55(17)
C18 C19 N5 N6 -0.52(19)
C24 C19 N5 N6 179.25(17)
C18 C19 N5 B1 -168.36(16)
C24 C19 N5 B1 11.4(3)
C18 C17 N6 N5 0.23(18)
C20 C17 N6 N5 -178.37(15)
C18 C17 N6 Ca1 179.02(12)
C20 C17 N6 Ca1 0.4(3)
C19 N5 N6 C17 0.18(18)
B1 N5 N6 C17 168.98(14)
C19 N5 N6 Ca1 -178.90(11)
B1 N5 N6 Ca1 -10.10(18)
C32 C33 N7 N8 -0.3(2)
C38 C33 N7 N8 179.47(18)
C32 C33 N7 B2 -169.09(16)
C38 C33 N7 B2 10.7(3)
C32 C31 N8 N7 0.96(18)
C34 C31 N8 N7 -172.66(14)
C32 C31 N8 Ca2 -169.21(12)
C34 C31 N8 Ca2 17.2(2)
C33 N7 N8 C31 -0.39(17)
B2 N7 N8 C31 169.25(14)
C33 N7 N8 Ca2 172.55(11)
B2 N7 N8 Ca2 -17.81(17)
C40 C41 N9 N10 -0.19(17)
C46 C41 N9 N10 179.92(14)
C40 C41 N9 B2 172.77(14)
C46 C41 N9 B2 -7.1(2)
C40 C39 N10 N9 -0.69(17)
C42 C39 N10 N9 -179.05(14)
C40 C39 N10 Ca2 174.76(12)
C42 C39 N10 Ca2 -3.6(3)
C41 N9 N10 C39 0.55(17)
B2 N9 N10 C39 -172.77(13)
C41 N9 N10 Ca2 -176.31(10)
B2 N9 N10 Ca2 10.38(16)
C48 C49 N11 N12 -0.96(17)
C54 C49 N11 N12 177.24(14)
C48 C49 N11 B2 172.29(14)
C54 C49 N11 B2 -9.5(2)
C48 C47 N12 N11 -0.61(17)
C50 C47 N12 N11 178.11(13)
C48 C47 N12 Ca2 141.61(12)
C50 C47 N12 Ca2 -39.7(2)
C49 N11 N12 C47 0.97(16)
B2 N11 N12 C47 -172.62(13)
C49 N11 N12 Ca2 -152.02(10)
B2 N11 N12 Ca2 34.40(15)
C58 C59 O1 C55 -60.47(18)
C58 C59 O1 Ca2 120.63(13)
C56 C55 O1 C59 60.07(18)
C56 C55 O1 Ca2 -120.99(13)
C29 O2 C25 C26 -58.5(2)
Ca1 O2 C25 C26 145.31(13)
C27 C26 C25 O2 55.3(2)
C26 C27 C28 C29 53.8(2)
C25 O2 C29 C28 59.6(2)
Ca1 O2 C29 C28 -145.26(12)
C27 C28 C29 O2 -57.4(2)
C19 N5 B1 N3 108.56(18)
N6 N5 B1 N3 -58.03(18)
C19 N5 B1 N1 -127.80(17)
N6 N5 B1 N1 65.62(19)
C11 N3 B1 N5 -114.18(17)
N4 N3 B1 N5 58.90(18)
C11 N3 B1 N1 121.55(16)
N4 N3 B1 N1 -65.37(19)
C3 N1 B1 N5 103.27(19)
N2 N1 B1 N5 -85.78(18)
C3 N1 B1 N3 -133.90(17)
N2 N1 B1 N3 37.0(2)
C41 N9 B2 N7 -114.85(16)
N10 N9 B2 N7 57.24(18)
C41 N9 B2 N11 120.21(16)
N10 N9 B2 N11 -67.70(17)
C33 N7 B2 N9 114.77(18)
N8 N7 B2 N9 -52.78(18)
C33 N7 B2 N11 -120.73(17)
N8 N7 B2 N11 71.72(18)
C49 N11 B2 N9 -134.15(15)
N12 N11 B2 N9 38.28(18)
C49 N11 B2 N7 101.94(17)
N12 N11 B2 N7 -85.64(17)
